data_4065344
loop_
_publ_author_name
'Wooles, Ashley J.'
'Gregson, Matthew'
'Robinson, Sarah'
'Cooper, Oliver J.'
'Mills, David P.'
'Lewis, William'
'Blake, Alexander J.'
'Liddle, Stephen T.'

_publ_section_title
;
 Group 1 Bis(iminophosphorano)methanides, Part 2:N-Aryl Derivatives of the
 Sterically Demanding Methanes H2C(PPh2NR)2(R = 2,4,6-trimethylphenyl or
 2,6-diisopropylphenyl)
;
_journal_issue 20
_journal_name_full Organometallics
_journal_page_first 5326
_journal_paper_doi 10.1021/om200729x
_journal_volume 30
_journal_year 2011
_chemical_formula_moiety 'C43 H43 Cs N2 P2, 0.5(C4 H8 O)'
_chemical_formula_sum 'C45 H47 Cs N2 O0.5 P2'
_chemical_formula_weight 818.70
_chemical_name_systematic
; 
 ? 
;
_space_group_IT_number 148
_symmetry_cell_setting trigonal
_symmetry_space_group_name_Hall '-R 3'
_symmetry_space_group_name_H-M 'R -3 :H'
_atom_sites_solution_hydrogens 'geom, Me from difmap'
_atom_sites_solution_primary direct
_atom_sites_solution_secondary difmap
_audit_creation_method
;
CrysAlisPro, Oxford Diffraction Ltd.,
Version 1.171.33.52 (release 06-11-2009 CrysAlis171 .NET)
(compiled Nov  6 2009,16:24:50)
;
_cell_angle_alpha 90.00
_cell_angle_beta 90.00
_cell_angle_gamma 120.00
_cell_formula_units_Z 18
_cell_length_a 27.4890(16)
_cell_length_b 27.4890(16)
_cell_length_c 28.0813(14)
_cell_measurement_reflns_used 4956
_cell_measurement_temperature 90(2)
_cell_measurement_theta_max 75.08
_cell_measurement_theta_min 3.65
_cell_volume 18376.6(18)
_computing_cell_refinement
;
CrysAlisPro, Oxford Diffraction Ltd.,
Version 1.171.33.52 (release 06-11-2009 CrysAlis171 .NET)
(compiled Nov  6 2009,16:24:50)
;
_computing_data_collection
;
CrysAlisPro, Oxford Diffraction Ltd.,
Version 1.171.33.52 (release 06-11-2009 CrysAlis171 .NET)
(compiled Nov  6 2009,16:24:50)
;
_computing_data_reduction
;
CrysAlisPro, Oxford Diffraction Ltd.,
Version 1.171.33.52 (release 06-11-2009 CrysAlis171 .NET)
(compiled Nov  6 2009,16:24:50)
;
_computing_molecular_graphics 'SHELXTL (Sheldrick, 2008)'
_computing_publication_material 'enCIFer (Allen et al., 2004); PLATON (Spek, 2009)'
_computing_structure_refinement 'SHELXL97 (Sheldrick, 2008)'
_computing_structure_solution 'SHELXTL (Sheldrick, 2008)'
_diffrn_ambient_temperature 90(2)
_diffrn_detector_area_resol_mean 10.3613
_diffrn_measured_fraction_theta_full 0.990
_diffrn_measured_fraction_theta_max 0.947
_diffrn_measurement_device_type 'SuperNova, Single source at offset), Atlas'
_diffrn_measurement_method '\w scans'
_diffrn_radiation_monochromator mirror
_diffrn_radiation_source 'SuperNova (Cu) X-ray Source'
_diffrn_radiation_type 'Cu K\a'
_diffrn_radiation_wavelength 1.5418
_diffrn_reflns_av_R_equivalents 0.055
_diffrn_reflns_av_sigmaI/netI 0.057
_diffrn_reflns_limit_h_max 34
_diffrn_reflns_limit_h_min -34
_diffrn_reflns_limit_k_max 30
_diffrn_reflns_limit_k_min -28
_diffrn_reflns_limit_l_max 34
_diffrn_reflns_limit_l_min -29
_diffrn_reflns_number 14486
_diffrn_reflns_theta_full 67.50
_diffrn_reflns_theta_max 75.26
_diffrn_reflns_theta_min 3.65
_diffrn_standards_decay_% 0
_diffrn_standards_number 0
_exptl_absorpt_coefficient_mu 8.065
_exptl_absorpt_correction_T_max 0.434
_exptl_absorpt_correction_T_min 0.115
_exptl_absorpt_correction_type gaussian
_exptl_absorpt_process_details
;
CrysAlisPro, Oxford Diffraction Ltd., 
Version 1.171.34.36 (release 02-08-2010 CrysAlis171 .NET) 
(compiled Jan  5 2010,16:28:46) 
Analytical numeric absorption correction using a multifaceted crystal 
model based on expressions derived by R.C. Clark & J.S. Reid. 
(Clark, R. C. & Reid, J. S. (1995). Acta Cryst. A51, 887-897) 
;
_exptl_crystal_colour colourless
_exptl_crystal_density_diffrn 1.332
_exptl_crystal_density_method 'not measured'
_exptl_crystal_description block
_exptl_crystal_F_000 7560
_exptl_crystal_size_max 0.445
_exptl_crystal_size_mid 0.406
_exptl_crystal_size_min 0.244
_refine_diff_density_max 1.33
_refine_diff_density_min -1.48
_refine_diff_density_rms
;0.11 
PROBLEM: Structure Contains Solvent Accessible VOIDS of . 868 A**3
RESPONSE: diffuse solvent regions in structure treated with 
SQUEEZE
;
_refine_ls_extinction_method none
_refine_ls_goodness_of_fit_ref 1.05
_refine_ls_hydrogen_treatment constr
_refine_ls_matrix_type full
_refine_ls_number_parameters 439
_refine_ls_number_reflns 8006
_refine_ls_number_restraints 0
_refine_ls_restrained_S_all 1.05
_refine_ls_R_factor_all 0.0720
_refine_ls_R_factor_gt 0.0569
_refine_ls_shift/su_max 0.001
_refine_ls_shift/su_mean 0.000
_refine_ls_structure_factor_coef Fsqd
_refine_ls_weighting_details 'calc w=1/[\s^2^(Fo^2^)+(0.059P)^2^+189.7P] where P=(Fo^2^+2Fc^2^)/3'
_refine_ls_weighting_scheme calc
_refine_ls_wR_factor_gt 0.141
_refine_ls_wR_factor_ref 0.149
_reflns_number_gt 6425
_reflns_number_total 8006
_reflns_threshold_expression I>2\s(I)
_cod_data_source_file om200729x_si_001.cif
_cod_data_source_block 3
_cod_original_cell_volume 18377(2)
_cod_original_sg_symbol_Hall '-R 3 '
_cod_original_sg_symbol_H-M 'R -3'
_cod_original_formula_sum 'C45 H47 Cs N2 O0.50 P2'
_cod_database_code 4065344

loop_
_symmetry_equiv_pos_as_xyz
'x, y, z'
'-y, x-y, z'
'-x+y, -x, z'
'x+2/3, y+1/3, z+1/3'
'-y+2/3, x-y+1/3, z+1/3'
'-x+y+2/3, -x+1/3, z+1/3'
'x+1/3, y+2/3, z+2/3'
'-y+1/3, x-y+2/3, z+2/3'
'-x+y+1/3, -x+2/3, z+2/3'
'-x, -y, -z'
'y, -x+y, -z'
'x-y, x, -z'
'-x+2/3, -y+1/3, -z+1/3'
'y+2/3, -x+y+1/3, -z+1/3'
'x-y+2/3, x+1/3, -z+1/3'
'-x+1/3, -y+2/3, -z+2/3'
'y+1/3, -x+y+2/3, -z+2/3'
'x-y+1/3, x+2/3, -z+2/3'

loop_
_atom_site_label
_atom_site_type_symbol
_atom_site_fract_x
_atom_site_fract_y
_atom_site_fract_z
_atom_site_U_iso_or_equiv
_atom_site_adp_type
_atom_site_occupancy
_atom_site_symmetry_multiplicity
_atom_site_calc_flag
_atom_site_refinement_flags
Cs1 Cs 0.235786(13) 0.980992(13) 0.041356(12) 0.03222(11) Uani 1 1 d .
P1 P 0.14421(5) 0.81312(5) 0.06237(5) 0.0301(3) Uani 1 1 d .
P2 P 0.18654(6) 0.86178(5) 0.16154(5) 0.0323(3) Uani 1 1 d .
N1 N 0.14571(18) 0.85779(19) 0.02625(17) 0.0333(10) Uani 1 1 d .
N2 N 0.22530(19) 0.91873(18) 0.13535(17) 0.0325(9) Uani 1 1 d .
C1 C 0.1377(2) 0.8140(2) 0.1235(2) 0.0378(12) Uani 1 1 d .
H1 H 0.1046 0.7858 0.1369 0.045 Uiso 1 1 calc R
C2 C 0.1469(2) 0.8665(2) 0.2131(2) 0.0397(13) Uani 1 1 d .
C3 C 0.1634(3) 0.8679(3) 0.2595(2) 0.0468(15) Uani 1 1 d .
H3 H 0.1940 0.8634 0.2660 0.056 Uiso 1 1 calc R
C4 C 0.1351(3) 0.8760(3) 0.2966(2) 0.0526(17) Uani 1 1 d .
H4 H 0.1471 0.8772 0.3277 0.063 Uiso 1 1 calc R
C5 C 0.0888(3) 0.8825(3) 0.2878(3) 0.0521(16) Uani 1 1 d .
H5 H 0.0694 0.8874 0.3127 0.062 Uiso 1 1 calc R
C6 C 0.0724(3) 0.8813(3) 0.2414(3) 0.0523(16) Uani 1 1 d .
H6 H 0.0419 0.8861 0.2349 0.063 Uiso 1 1 calc R
C7 C 0.1004(3) 0.8731(3) 0.2042(2) 0.0485(15) Uani 1 1 d .
H7 H 0.0883 0.8719 0.1731 0.058 Uiso 1 1 calc R
C8 C 0.2263(2) 0.8335(2) 0.1915(2) 0.0351(12) Uani 1 1 d .
C9 C 0.2769(2) 0.8687(2) 0.2144(2) 0.0402(13) Uani 1 1 d .
H9 H 0.2919 0.9075 0.2130 0.048 Uiso 1 1 calc R
C10 C 0.3053(3) 0.8468(3) 0.2395(3) 0.0473(15) Uani 1 1 d .
H10 H 0.3392 0.8707 0.2546 0.057 Uiso 1 1 calc R
C11 C 0.2829(3) 0.7896(3) 0.2418(3) 0.0559(18) Uani 1 1 d .
H11 H 0.3015 0.7747 0.2587 0.067 Uiso 1 1 calc R
C12 C 0.2333(3) 0.7544(3) 0.2195(3) 0.0565(18) Uani 1 1 d .
H12 H 0.2188 0.7157 0.2207 0.068 Uiso 1 1 calc R
C13 C 0.2046(3) 0.7762(2) 0.1951(2) 0.0446(14) Uani 1 1 d .
H13 H 0.1703 0.7518 0.1809 0.053 Uiso 1 1 calc R
C14 C 0.2740(2) 0.9691(2) 0.1455(2) 0.0329(11) Uani 1 1 d .
C15 C 0.3270(2) 0.9788(2) 0.1295(2) 0.0388(13) Uani 1 1 d .
C16 C 0.3733(3) 1.0325(3) 0.1326(2) 0.0417(13) Uani 1 1 d .
H16 H 0.4080 1.0382 0.1224 0.050 Uiso 1 1 calc R
C17 C 0.3701(3) 1.0784(2) 0.1503(2) 0.0397(13) Uani 1 1 d .
C18 C 0.3183(3) 1.0684(2) 0.1661(2) 0.0375(12) Uani 1 1 d .
H18 H 0.3152 1.0983 0.1778 0.045 Uiso 1 1 calc R
C19 C 0.2705(2) 1.0151(2) 0.1653(2) 0.0374(12) Uani 1 1 d .
C20 C 0.2151(2) 1.0071(2) 0.1818(2) 0.0399(13) Uani 1 1 d .
H20A H 0.1870 0.9869 0.1580 0.060 Uiso 1 1 calc R
H20C H 0.2183 1.0431 0.1870 0.060 Uiso 1 1 calc R
H20B H 0.2045 0.9862 0.2111 0.060 Uiso 1 1 calc R
C21 C 0.4209(3) 1.1371(3) 0.1494(3) 0.0535(17) Uani 1 1 d .
H21B H 0.4374 1.1466 0.1806 0.080 Uiso 1 1 calc R
H21C H 0.4094 1.1635 0.1401 0.080 Uiso 1 1 calc R
H21A H 0.4479 1.1383 0.1271 0.080 Uiso 1 1 calc R
C22 C 0.3321(3) 0.9333(3) 0.1058(3) 0.0448(14) Uani 1 1 d .
H22A H 0.3244 0.9042 0.1285 0.067 Uiso 1 1 calc R
H22C H 0.3695 0.9482 0.0936 0.067 Uiso 1 1 calc R
H22B H 0.3056 0.9181 0.0801 0.067 Uiso 1 1 calc R
C23 C 0.0883(2) 0.7427(2) 0.0442(2) 0.0304(11) Uani 1 1 d .
C24 C 0.0371(2) 0.7142(2) 0.0688(2) 0.0331(11) Uani 1 1 d .
H24 H 0.0311 0.7302 0.0957 0.040 Uiso 1 1 calc R
C25 C -0.0048(2) 0.6616(2) 0.0528(2) 0.0366(12) Uani 1 1 d .
H25 H -0.0388 0.6427 0.0690 0.044 Uiso 1 1 calc R
C26 C 0.0040(3) 0.6374(2) 0.0130(2) 0.0399(13) Uani 1 1 d .
H26 H -0.0238 0.6022 0.0027 0.048 Uiso 1 1 calc R
C27 C 0.0542(3) 0.6655(3) -0.0115(2) 0.0406(13) Uani 1 1 d .
H27 H 0.0602 0.6494 -0.0383 0.049 Uiso 1 1 calc R
C28 C 0.0957(2) 0.7181(3) 0.0041(2) 0.0393(13) Uani 1 1 d .
H28 H 0.1291 0.7371 -0.0129 0.047 Uiso 1 1 calc R
C29 C 0.2094(2) 0.8134(2) 0.0478(2) 0.0370(12) Uani 1 1 d .
C30 C 0.2260(2) 0.7817(3) 0.0753(2) 0.0406(13) Uani 1 1 d .
H30 H 0.2048 0.7621 0.1016 0.049 Uiso 1 1 calc R
C31 C 0.2735(3) 0.7794(3) 0.0638(3) 0.0551(18) Uani 1 1 d .
H31 H 0.2838 0.7579 0.0823 0.066 Uiso 1 1 calc R
C32 C 0.3061(3) 0.8087(3) 0.0249(3) 0.061(2) Uani 1 1 d .
H32 H 0.3383 0.8071 0.0173 0.073 Uiso 1 1 calc R
C33 C 0.2903(3) 0.8401(3) -0.0024(3) 0.0555(18) Uani 1 1 d .
H33 H 0.3118 0.8595 -0.0287 0.067 Uiso 1 1 calc R
C34 C 0.2425(2) 0.8430(3) 0.0088(2) 0.0412(13) Uani 1 1 d .
H34 H 0.2327 0.8647 -0.0097 0.049 Uiso 1 1 calc R
C35 C 0.1055(2) 0.8649(2) 0.0018(2) 0.0314(11) Uani 1 1 d .
C36 C 0.0602(2) 0.8677(2) 0.0229(2) 0.0308(11) Uani 1 1 d .
C37 C 0.0266(2) 0.8812(2) -0.0042(2) 0.0353(12) Uani 1 1 d .
H37 H -0.0028 0.8829 0.0106 0.042 Uiso 1 1 calc R
C38 C 0.0352(2) 0.8923(2) -0.0528(2) 0.0357(12) Uani 1 1 d .
C39 C 0.0778(2) 0.8872(2) -0.0741(2) 0.0361(12) Uani 1 1 d .
H39 H 0.0834 0.8931 -0.1067 0.043 Uiso 1 1 calc R
C40 C 0.1127(2) 0.8734(2) -0.0480(2) 0.0344(11) Uani 1 1 d .
C41 C 0.1569(3) 0.8667(3) -0.0737(2) 0.0441(14) Uani 1 1 d .
H41C H 0.1931 0.8990 -0.0680 0.066 Uiso 1 1 calc R
H41B H 0.1492 0.8632 -0.1073 0.066 Uiso 1 1 calc R
H41A H 0.1566 0.8336 -0.0624 0.066 Uiso 1 1 calc R
C42 C 0.0018(3) 0.9122(3) -0.0814(3) 0.0441(14) Uani 1 1 d .
H42C H 0.0265 0.9492 -0.0934 0.066 Uiso 1 1 calc R
H42B H -0.0261 0.9130 -0.0614 0.066 Uiso 1 1 calc R
H42A H -0.0163 0.8870 -0.1075 0.066 Uiso 1 1 calc R
C43 C 0.0496(2) 0.8579(2) 0.0754(2) 0.0376(12) Uani 1 1 d .
H43A H 0.0356 0.8189 0.0823 0.056 Uiso 1 1 calc R
H43C H 0.0225 0.8682 0.0850 0.056 Uiso 1 1 calc R
H43B H 0.0841 0.8803 0.0924 0.056 Uiso 1 1 calc R

loop_
_atom_site_aniso_label
_atom_site_aniso_U_11
_atom_site_aniso_U_22
_atom_site_aniso_U_33
_atom_site_aniso_U_23
_atom_site_aniso_U_13
_atom_site_aniso_U_12
Cs1 0.02893(17) 0.02439(16) 0.0440(2) 0.00377(12) -0.00037(13) 0.01383(13)
P1 0.0199(6) 0.0264(6) 0.0403(7) -0.0010(5) -0.0005(5) 0.0088(5)
P2 0.0269(6) 0.0252(6) 0.0410(7) 0.0001(5) -0.0028(5) 0.0102(5)
N1 0.023(2) 0.032(2) 0.041(3) 0.0002(19) 0.0050(18) 0.0114(18)
N2 0.031(2) 0.028(2) 0.037(2) 0.0052(18) -0.0010(19) 0.0138(19)
C1 0.027(3) 0.036(3) 0.047(3) 0.006(2) 0.007(2) 0.013(2)
C2 0.032(3) 0.025(3) 0.051(4) -0.004(2) -0.005(2) 0.006(2)
C3 0.053(4) 0.048(4) 0.033(3) 0.004(3) 0.005(3) 0.020(3)
C4 0.067(4) 0.046(4) 0.036(3) 0.006(3) 0.005(3) 0.022(3)
C5 0.057(4) 0.045(4) 0.047(4) -0.003(3) 0.013(3) 0.020(3)
C6 0.050(4) 0.055(4) 0.054(4) -0.011(3) 0.002(3) 0.028(3)
C7 0.049(4) 0.052(4) 0.045(4) -0.007(3) -0.004(3) 0.026(3)
C8 0.031(3) 0.031(3) 0.038(3) 0.001(2) -0.003(2) 0.011(2)
C9 0.037(3) 0.033(3) 0.046(3) -0.003(2) -0.004(2) 0.014(2)
C10 0.038(3) 0.050(4) 0.054(4) -0.010(3) -0.009(3) 0.021(3)
C11 0.064(4) 0.064(4) 0.055(4) 0.003(3) -0.012(3) 0.044(4)
C12 0.074(5) 0.039(3) 0.064(4) 0.006(3) -0.009(4) 0.034(4)
C13 0.040(3) 0.030(3) 0.055(4) -0.003(3) -0.006(3) 0.011(2)
C14 0.032(3) 0.025(2) 0.040(3) 0.004(2) -0.003(2) 0.013(2)
C15 0.036(3) 0.032(3) 0.047(3) 0.004(2) -0.002(2) 0.016(2)
C16 0.035(3) 0.037(3) 0.050(4) 0.012(3) 0.001(3) 0.016(3)
C17 0.040(3) 0.029(3) 0.045(3) 0.003(2) -0.006(3) 0.013(2)
C18 0.044(3) 0.030(3) 0.037(3) 0.005(2) -0.005(2) 0.017(2)
C19 0.036(3) 0.031(3) 0.042(3) 0.001(2) -0.006(2) 0.015(2)
C20 0.039(3) 0.030(3) 0.049(3) 0.001(2) -0.004(3) 0.016(2)
C21 0.041(3) 0.039(3) 0.064(4) -0.002(3) -0.004(3) 0.007(3)
C22 0.031(3) 0.036(3) 0.068(4) 0.005(3) 0.003(3) 0.017(2)
C23 0.026(2) 0.026(2) 0.038(3) 0.002(2) -0.002(2) 0.012(2)
C24 0.027(2) 0.029(3) 0.043(3) -0.001(2) -0.001(2) 0.013(2)
C25 0.031(3) 0.031(3) 0.044(3) 0.005(2) 0.000(2) 0.012(2)
C26 0.040(3) 0.030(3) 0.049(3) -0.008(2) -0.009(3) 0.018(2)
C27 0.040(3) 0.038(3) 0.049(3) -0.012(3) -0.011(3) 0.023(3)
C28 0.033(3) 0.044(3) 0.047(3) 0.002(3) 0.002(2) 0.025(3)
C29 0.023(2) 0.038(3) 0.046(3) -0.004(2) -0.002(2) 0.012(2)
C30 0.030(3) 0.040(3) 0.053(4) 0.003(3) 0.000(2) 0.018(2)
C31 0.040(3) 0.060(4) 0.075(5) 0.014(4) -0.001(3) 0.032(3)
C32 0.037(3) 0.073(5) 0.084(5) 0.017(4) 0.016(3) 0.036(4)
C33 0.037(3) 0.065(4) 0.069(5) 0.016(4) 0.013(3) 0.029(3)
C34 0.027(3) 0.044(3) 0.051(4) 0.007(3) 0.006(2) 0.016(2)
C35 0.023(2) 0.023(2) 0.046(3) -0.004(2) -0.004(2) 0.010(2)
C36 0.025(2) 0.020(2) 0.043(3) -0.002(2) 0.005(2) 0.0079(19)
C37 0.024(2) 0.025(2) 0.056(4) -0.003(2) -0.001(2) 0.011(2)
C38 0.024(2) 0.021(2) 0.055(4) -0.002(2) -0.002(2) 0.006(2)
C39 0.027(3) 0.030(3) 0.044(3) 0.001(2) -0.003(2) 0.010(2)
C40 0.025(2) 0.031(3) 0.041(3) -0.005(2) -0.002(2) 0.010(2)
C41 0.038(3) 0.058(4) 0.039(3) -0.003(3) -0.001(3) 0.026(3)
C42 0.034(3) 0.040(3) 0.061(4) 0.004(3) -0.003(3) 0.021(3)
C43 0.028(3) 0.038(3) 0.050(3) 0.002(3) 0.007(2) 0.019(2)

loop_
_atom_type_symbol
_atom_type_description
_atom_type_scat_dispersion_real
_atom_type_scat_dispersion_imag
_atom_type_scat_source
C C 0.0181 0.0091 'International Tables Vol C Tables 4.2.6.8 and 6.1.1.4'
H H 0.0000 0.0000 'International Tables Vol C Tables 4.2.6.8 and 6.1.1.4'
N N 0.0311 0.0180 'International Tables Vol C Tables 4.2.6.8 and 6.1.1.4'
P P 0.2955 0.4335 'International Tables Vol C Tables 4.2.6.8 and 6.1.1.4'
Cs Cs -0.7457 7.9052 'International Tables Vol C Tables 4.2.6.8 and 6.1.1.4'
O O 0.0492 0.0322 'International Tables Vol C Tables 4.2.6.8 and 6.1.1.4'

loop_
_geom_angle_atom_site_label_1
_geom_angle_atom_site_label_2
_geom_angle_atom_site_label_3
_geom_angle
_geom_angle_site_symmetry_1
_geom_angle_site_symmetry_3
N1 Cs1 N2 72.85(12) . .
N1 Cs1 C14 98.02(13) . .
N2 Cs1 C14 25.62(13) . .
N1 Cs1 C37 91.65(12) . 12_665
N2 Cs1 C37 125.14(13) . 12_665
C14 Cs1 C37 130.48(15) . 12_665
N1 Cs1 C36 106.32(12) . 12_665
N2 Cs1 C36 146.04(13) . 12_665
C14 Cs1 C36 141.14(13) . 12_665
C37 Cs1 C36 23.07(13) 12_665 12_665
N1 Cs1 C15 105.38(13) . .
N2 Cs1 C15 42.49(13) . .
C14 Cs1 C15 23.53(14) . .
C37 Cs1 C15 149.28(14) 12_665 .
C36 Cs1 C15 147.39(13) 12_665 .
N1 Cs1 C38 97.04(12) . 12_665
N2 Cs1 C38 105.55(13) . 12_665
C14 Cs1 C38 107.66(14) . 12_665
C37 Cs1 C38 22.83(15) 12_665 12_665
C36 Cs1 C38 40.50(13) 12_665 12_665
C15 Cs1 C38 127.32(14) . 12_665
N1 Cs1 C35 129.40(12) . 12_665
N2 Cs1 C35 140.51(13) . 12_665
C14 Cs1 C35 123.70(13) . 12_665
C37 Cs1 C35 40.44(12) 12_665 12_665
C36 Cs1 C35 23.15(12) 12_665 12_665
C15 Cs1 C35 124.45(13) . 12_665
C38 Cs1 C35 47.11(12) 12_665 12_665
N1 Cs1 C39 117.94(12) . 12_665
N2 Cs1 C39 102.84(13) . 12_665
C14 Cs1 C39 95.49(14) . 12_665
C37 Cs1 C39 39.38(14) 12_665 12_665
C36 Cs1 C39 46.34(14) 12_665 12_665
C15 Cs1 C39 110.20(14) . 12_665
C38 Cs1 C39 22.37(13) 12_665 12_665
C35 Cs1 C39 39.99(13) 12_665 12_665
N1 Cs1 C40 136.36(12) . 12_665
N2 Cs1 C40 117.73(13) . 12_665
C14 Cs1 C40 102.30(13) . 12_665
C37 Cs1 C40 46.34(13) 12_665 12_665
C36 Cs1 C40 40.11(12) 12_665 12_665
C15 Cs1 C40 108.62(13) . 12_665
C38 Cs1 C40 39.96(12) 12_665 12_665
C35 Cs1 C40 22.82(13) 12_665 12_665
C39 Cs1 C40 22.65(13) 12_665 12_665
N1 Cs1 C35 22.57(12) . .
N2 Cs1 C35 89.81(12) . .
C14 Cs1 C35 115.37(13) . .
C37 Cs1 C35 69.49(12) 12_665 .
C36 Cs1 C35 83.92(12) 12_665 .
C15 Cs1 C35 127.03(13) . .
C38 Cs1 C35 78.09(12) 12_665 .
C35 Cs1 C35 106.89(14) 12_665 .
C39 Cs1 C35 100.27(13) 12_665 .
C40 Cs1 C35 115.31(12) 12_665 .
N1 Cs1 C19 112.55(13) . .
N2 Cs1 C19 41.98(12) . .
C14 Cs1 C19 23.22(13) . .
C37 Cs1 C19 109.98(14) 12_665 .
C36 Cs1 C19 117.93(13) 12_665 .
C15 Cs1 C19 39.94(14) . .
C38 Cs1 C19 87.49(14) 12_665 .
C35 Cs1 C19 101.53(13) 12_665 .
C39 Cs1 C19 72.75(14) 12_665 .
C40 Cs1 C19 79.44(13) 12_665 .
C35 Cs1 C19 123.25(13) . .
N1 P1 C1 126.3(3) . .
N1 P1 C29 102.0(3) . .
C1 P1 C29 109.2(3) . .
N1 P1 C23 108.9(2) . .
C1 P1 C23 104.6(3) . .
C29 P1 C23 103.9(2) . .
N2 P2 C1 110.8(3) . .
N2 P2 C8 112.8(2) . .
C1 P2 C8 111.5(3) . .
N2 P2 C2 115.2(3) . .
C1 P2 C2 106.3(3) . .
C8 P2 C2 99.6(3) . .
C35 N1 P1 135.3(4) . .
C35 N1 Cs1 100.0(3) . .
P1 N1 Cs1 117.6(2) . .
C14 N2 P2 137.1(4) . .
C14 N2 Cs1 81.2(3) . .
P2 N2 Cs1 141.7(2) . .
P2 C1 P1 125.9(3) . .
P2 C1 H1 117.0 . .
P1 C1 H1 117.0 . .
C3 C2 C7 118.4(6) . .
C3 C2 P2 123.1(5) . .
C7 C2 P2 118.4(5) . .
C2 C3 C4 121.0(7) . .
C2 C3 H3 119.5 . .
C4 C3 H3 119.5 . .
C3 C4 C5 120.7(7) . .
C3 C4 H4 119.6 . .
C5 C4 H4 119.6 . .
C6 C5 C4 118.3(6) . .
C6 C5 H5 120.8 . .
C4 C5 H5 120.8 . .
C5 C6 C7 121.2(7) . .
C5 C6 H6 119.4 . .
C7 C6 H6 119.4 . .
C6 C7 C2 120.4(7) . .
C6 C7 H7 119.8 . .
C2 C7 H7 119.8 . .
C13 C8 C9 118.0(6) . .
C13 C8 P2 120.7(5) . .
C9 C8 P2 121.1(4) . .
C10 C9 C8 120.9(6) . .
C10 C9 H9 119.5 . .
C8 C9 H9 119.5 . .
C11 C10 C9 119.5(6) . .
C11 C10 H10 120.3 . .
C9 C10 H10 120.3 . .
C12 C11 C10 120.5(6) . .
C12 C11 H11 119.8 . .
C10 C11 H11 119.8 . .
C11 C12 C13 120.1(6) . .
C11 C12 H12 120.0 . .
C13 C12 H12 120.0 . .
C8 C13 C12 121.0(6) . .
C8 C13 H13 119.5 . .
C12 C13 H13 119.5 . .
N2 C14 C15 120.6(5) . .
N2 C14 C19 120.3(5) . .
C15 C14 C19 118.3(5) . .
N2 C14 Cs1 73.2(3) . .
C15 C14 Cs1 92.8(4) . .
C19 C14 Cs1 95.5(3) . .
C16 C15 C14 119.4(5) . .
C16 C15 C22 120.0(6) . .
C14 C15 C22 120.4(5) . .
C16 C15 Cs1 107.8(4) . .
C14 C15 Cs1 63.6(3) . .
C22 C15 Cs1 93.9(4) . .
C15 C16 C17 122.8(6) . .
C15 C16 H16 118.6 . .
C17 C16 H16 118.6 . .
C18 C17 C16 117.3(5) . .
C18 C17 C21 121.8(6) . .
C16 C17 C21 120.9(6) . .
C17 C18 C19 122.7(6) . .
C17 C18 H18 118.7 . .
C19 C18 H18 118.7 . .
C18 C19 C14 119.4(5) . .
C18 C19 C20 120.2(5) . .
C14 C19 C20 120.2(5) . .
C18 C19 Cs1 106.1(4) . .
C14 C19 Cs1 61.3(3) . .
C20 C19 Cs1 98.2(3) . .
C19 C20 H20A 109.5 . .
C19 C20 H20C 109.5 . .
H20A C20 H20C 109.5 . .
C19 C20 H20B 109.5 . .
H20A C20 H20B 109.5 . .
H20C C20 H20B 109.5 . .
C17 C21 H21B 109.5 . .
C17 C21 H21C 109.5 . .
H21B C21 H21C 109.5 . .
C17 C21 H21A 109.5 . .
H21B C21 H21A 109.5 . .
H21C C21 H21A 109.5 . .
C15 C22 H22A 109.5 . .
C15 C22 H22C 109.5 . .
H22A C22 H22C 109.5 . .
C15 C22 H22B 109.5 . .
H22A C22 H22B 109.5 . .
H22C C22 H22B 109.5 . .
C28 C23 C24 118.7(5) . .
C28 C23 P1 119.5(4) . .
C24 C23 P1 121.7(4) . .
C28 C23 Cs1 78.5(3) . 11_455
C24 C23 Cs1 75.7(3) . 11_455
P1 C23 Cs1 113.5(2) . 11_455
C25 C24 C23 119.7(5) . .
C25 C24 Cs1 75.5(3) . 11_455
C23 C24 Cs1 83.0(3) . 11_455
C25 C24 H24 120.2 . .
C23 C24 H24 120.2 . .
Cs1 C24 H24 111.8 11_455 .
C26 C25 C24 120.4(5) . .
C26 C25 Cs1 79.5(3) . 11_455
C24 C25 Cs1 82.8(3) . 11_455
C26 C25 H25 119.8 . .
C24 C25 H25 119.8 . .
Cs1 C25 H25 108.1 11_455 .
C27 C26 C25 119.9(5) . .
C27 C26 Cs1 82.4(4) . 11_455
C25 C26 Cs1 78.7(3) . 11_455
C27 C26 H26 120.0 . .
C25 C26 H26 120.0 . .
Cs1 C26 H26 109.1 11_455 .
C26 C27 C28 119.8(6) . .
C26 C27 Cs1 76.2(3) . 11_455
C28 C27 Cs1 82.2(3) . 11_455
C26 C27 H27 120.1 . .
C28 C27 H27 120.1 . .
Cs1 C27 H27 112.0 11_455 .
C23 C28 C27 121.4(6) . .
C23 C28 Cs1 80.7(3) . 11_455
C27 C28 Cs1 76.6(3) . 11_455
C23 C28 H28 119.3 . .
C27 C28 H28 119.3 . .
Cs1 C28 H28 113.7 11_455 .
C34 C29 C30 118.3(5) . .
C34 C29 P1 121.9(5) . .
C30 C29 P1 119.8(5) . .
C31 C30 C29 120.8(6) . .
C31 C30 H30 119.6 . .
C29 C30 H30 119.6 . .
C30 C31 C32 120.7(6) . .
C30 C31 H31 119.7 . .
C32 C31 H31 119.7 . .
C33 C32 C31 119.1(6) . .
C33 C32 H32 120.4 . .
C31 C32 H32 120.4 . .
C32 C33 C34 120.8(7) . .
C32 C33 H33 119.6 . .
C34 C33 H33 119.6 . .
C33 C34 C29 120.3(6) . .
C33 C34 H34 119.9 . .
C29 C34 H34 119.9 . .
N1 C35 C40 117.0(5) . .
N1 C35 C36 125.5(5) . .
C40 C35 C36 117.4(5) . .
N1 C35 Cs1 120.0(3) . 11_455
C40 C35 Cs1 79.0(3) . 11_455
C36 C35 Cs1 74.3(3) . 11_455
N1 C35 Cs1 57.5(3) . .
C40 C35 Cs1 99.4(3) . .
C36 C35 Cs1 109.6(3) . .
Cs1 C35 Cs1 176.08(17) 11_455 .
C37 C36 C35 120.5(5) . .
C37 C36 C43 119.5(5) . .
C35 C36 C43 119.9(5) . .
C37 C36 Cs1 78.2(3) . 11_455
C35 C36 Cs1 82.6(3) . 11_455
C43 C36 Cs1 111.4(3) . 11_455
C36 C37 C38 122.4(5) . .
C36 C37 Cs1 78.8(3) . 11_455
C38 C37 Cs1 82.6(3) . 11_455
C36 C37 H37 118.8 . .
C38 C37 H37 118.8 . .
Cs1 C37 H37 109.6 11_455 .
C39 C38 C37 117.4(5) . .
C39 C38 C42 120.3(6) . .
C37 C38 C42 122.2(5) . .
C39 C38 Cs1 79.5(3) . 11_455
C37 C38 Cs1 74.5(3) . 11_455
C42 C38 Cs1 118.3(3) . 11_455
C38 C39 C40 122.0(6) . .
C38 C39 Cs1 78.1(3) . 11_455
C40 C39 Cs1 78.9(3) . 11_455
C38 C39 H39 119.0 . .
C40 C39 H39 119.0 . .
Cs1 C39 H39 114.3 11_455 .
C39 C40 C35 120.1(5) . .
C39 C40 C41 119.1(5) . .
C35 C40 C41 120.7(5) . .
C39 C40 Cs1 78.5(3) . 11_455
C35 C40 Cs1 78.2(3) . 11_455
C41 C40 Cs1 112.7(4) . 11_455
C40 C41 H41C 109.5 . .
C40 C41 H41B 109.5 . .
H41C C41 H41B 109.5 . .
C40 C41 H41A 109.5 . .
H41C C41 H41A 109.5 . .
H41B C41 H41A 109.5 . .
C38 C42 H42C 109.5 . .
C38 C42 H42B 109.5 . .
H42C C42 H42B 109.5 . .
C38 C42 H42A 109.5 . .
H42C C42 H42A 109.5 . .
H42B C42 H42A 109.5 . .
C36 C43 H43A 109.5 . .
C36 C43 H43C 109.5 . .
H43A C43 H43C 109.5 . .
C36 C43 H43B 109.5 . .
H43A C43 H43B 109.5 . .
H43C C43 H43B 109.5 . .

loop_
_geom_bond_atom_site_label_1
_geom_bond_atom_site_label_2
_geom_bond_distance
_geom_bond_site_symmetry_2
Cs1 N1 3.065(4) .
Cs1 N2 3.080(4) .
Cs1 C14 3.179(5) .
Cs1 C37 3.457(5) 12_665
Cs1 C36 3.465(5) 12_665
Cs1 C15 3.544(6) .
Cs1 C38 3.557(5) 12_665
Cs1 C35 3.569(5) 12_665
Cs1 C39 3.574(5) 12_665
Cs1 C40 3.579(5) 12_665
Cs1 C35 3.581(5) .
Cs1 C19 3.608(6) .
P1 N1 1.577(5) .
P1 C1 1.727(6) .
P1 C29 1.835(6) .
P1 C23 1.843(5) .
P2 N2 1.568(5) .
P2 C1 1.705(6) .
P2 C8 1.831(6) .
P2 C2 1.856(7) .
N1 C35 1.396(7) .
N2 C14 1.391(7) .
C1 H1 0.9300 .
C2 C3 1.371(9) .
C2 C7 1.400(9) .
C3 C4 1.383(10) .
C3 H3 0.9300 .
C4 C5 1.391(11) .
C4 H4 0.9300 .
C5 C6 1.374(10) .
C5 H5 0.9300 .
C6 C7 1.379(10) .
C6 H6 0.9300 .
C7 H7 0.9300 .
C8 C13 1.382(8) .
C8 C9 1.394(8) .
C9 C10 1.392(9) .
C9 H9 0.9300 .
C10 C11 1.374(10) .
C10 H10 0.9300 .
C11 C12 1.367(11) .
C11 H11 0.9300 .
C12 C13 1.386(9) .
C12 H12 0.9300 .
C13 H13 0.9300 .
C14 C15 1.417(8) .
C14 C19 1.429(8) .
C15 C16 1.389(8) .
C15 C22 1.482(9) .
C16 C17 1.401(9) .
C16 H16 0.9300 .
C17 C18 1.380(9) .
C17 C21 1.517(8) .
C18 C19 1.395(8) .
C18 H18 0.9300 .
C19 C20 1.500(9) .
C20 H20A 0.9600 .
C20 H20C 0.9600 .
C20 H20B 0.9600 .
C21 H21B 0.9600 .
C21 H21C 0.9600 .
C21 H21A 0.9600 .
C22 H22A 0.9600 .
C22 H22C 0.9600 .
C22 H22B 0.9600 .
C23 C28 1.378(8) .
C23 C24 1.405(8) .
C23 Cs1 3.832(5) 11_455
C24 C25 1.398(8) .
C24 Cs1 3.742(6) 11_455
C24 H24 0.9300 .
C25 C26 1.383(9) .
C25 Cs1 3.651(6) 11_455
C25 H25 0.9300 .
C26 C27 1.379(9) .
C26 Cs1 3.660(6) 11_455
C26 H26 0.9300 .
C27 C28 1.391(9) .
C27 Cs1 3.736(6) 11_455
C27 H27 0.9300 .
C28 Cs1 3.804(6) 11_455
C28 H28 0.9300 .
C29 C34 1.396(8) .
C29 C30 1.399(8) .
C30 C31 1.376(9) .
C30 H30 0.9300 .
C31 C32 1.386(11) .
C31 H31 0.9300 .
C32 C33 1.378(10) .
C32 H32 0.9300 .
C33 C34 1.390(9) .
C33 H33 0.9300 .
C34 H34 0.9300 .
C35 C40 1.414(8) .
C35 C36 1.415(7) .
C35 Cs1 3.569(5) 11_455
C36 C37 1.384(8) .
C36 C43 1.501(8) .
C36 Cs1 3.465(5) 11_455
C37 C38 1.392(9) .
C37 Cs1 3.457(5) 11_455
C37 H37 0.9300 .
C38 C39 1.383(8) .
C38 C42 1.513(8) .
C38 Cs1 3.557(5) 11_455
C39 C40 1.404(8) .
C39 Cs1 3.574(5) 11_455
C39 H39 0.9300 .
C40 C41 1.501(8) .
C40 Cs1 3.579(5) 11_455
C41 H41C 0.9600 .
C41 H41B 0.9600 .
C41 H41A 0.9600 .
C42 H42C 0.9600 .
C42 H42B 0.9600 .
C42 H42A 0.9600 .
C43 H43A 0.9600 .
C43 H43C 0.9600 .
C43 H43B 0.9600 .

loop_
_geom_torsion_atom_site_label_1
_geom_torsion_atom_site_label_2
_geom_torsion_atom_site_label_3
_geom_torsion_atom_site_label_4
_geom_torsion
_geom_torsion_site_symmetry_1
_geom_torsion_site_symmetry_4
C1 P1 N1 C35 -87.3(6) . .
C29 P1 N1 C35 147.8(6) . .
C23 P1 N1 C35 38.3(6) . .
C1 P1 N1 Cs1 56.5(4) . .
C29 P1 N1 Cs1 -68.5(3) . .
C23 P1 N1 Cs1 -178.0(2) . .
N2 Cs1 N1 C35 137.1(3) . .
C14 Cs1 N1 C35 142.0(3) . .
C37 Cs1 N1 C35 10.7(3) 12_665 .
C36 Cs1 N1 C35 -7.4(3) 12_665 .
C15 Cs1 N1 C35 164.9(3) . .
C38 Cs1 N1 C35 33.0(3) 12_665 .
C35 Cs1 N1 C35 -5.2(4) 12_665 .
C39 Cs1 N1 C35 41.4(4) 12_665 .
C40 Cs1 N1 C35 24.7(4) 12_665 .
C19 Cs1 N1 C35 123.2(3) . .
N2 Cs1 N1 P1 -17.9(2) . .
C14 Cs1 N1 P1 -13.0(3) . .
C37 Cs1 N1 P1 -144.3(3) 12_665 .
C36 Cs1 N1 P1 -162.4(2) 12_665 .
C15 Cs1 N1 P1 9.9(3) . .
C38 Cs1 N1 P1 -122.0(2) 12_665 .
C35 Cs1 N1 P1 -160.2(2) 12_665 .
C39 Cs1 N1 P1 -113.6(2) 12_665 .
C40 Cs1 N1 P1 -130.3(2) 12_665 .
C35 Cs1 N1 P1 -155.0(5) . .
C19 Cs1 N1 P1 -31.8(3) . .
C1 P2 N2 C14 -171.8(6) . .
C8 P2 N2 C14 -45.9(7) . .
C2 P2 N2 C14 67.5(6) . .
C1 P2 N2 Cs1 10.8(5) . .
C8 P2 N2 Cs1 136.6(4) . .
C2 P2 N2 Cs1 -109.9(4) . .
N1 Cs1 N2 C14 168.8(3) . .
C37 Cs1 N2 C14 -111.6(3) 12_665 .
C36 Cs1 N2 C14 -97.3(3) 12_665 .
C15 Cs1 N2 C14 30.4(3) . .
C38 Cs1 N2 C14 -98.5(3) 12_665 .
C35 Cs1 N2 C14 -59.2(4) 12_665 .
C39 Cs1 N2 C14 -75.6(3) 12_665 .
C40 Cs1 N2 C14 -57.3(3) 12_665 .
C35 Cs1 N2 C14 -176.1(3) . .
C19 Cs1 N2 C14 -30.7(3) . .
N1 Cs1 N2 P2 -13.0(4) . .
C14 Cs1 N2 P2 178.3(6) . .
C37 Cs1 N2 P2 66.6(4) 12_665 .
C36 Cs1 N2 P2 80.9(5) 12_665 .
C15 Cs1 N2 P2 -151.4(5) . .
C38 Cs1 N2 P2 79.7(4) 12_665 .
C35 Cs1 N2 P2 119.1(4) 12_665 .
C39 Cs1 N2 P2 102.6(4) 12_665 .
C40 Cs1 N2 P2 120.9(4) 12_665 .
C35 Cs1 N2 P2 2.2(4) . .
C19 Cs1 N2 P2 147.6(5) . .
N2 P2 C1 P1 25.2(5) . .
C8 P2 C1 P1 -101.3(4) . .
C2 P2 C1 P1 151.1(4) . .
N1 P1 C1 P2 -67.6(5) . .
C29 P1 C1 P2 54.3(5) . .
C23 P1 C1 P2 165.1(4) . .
N2 P2 C2 C3 -100.2(6) . .
C1 P2 C2 C3 136.6(5) . .
C8 P2 C2 C3 20.7(6) . .
N2 P2 C2 C7 75.0(5) . .
C1 P2 C2 C7 -48.2(6) . .
C8 P2 C2 C7 -164.1(5) . .
C7 C2 C3 C4 -0.4(10) . .
P2 C2 C3 C4 174.8(5) . .
C2 C3 C4 C5 0.5(10) . .
C3 C4 C5 C6 -0.8(10) . .
C4 C5 C6 C7 0.9(11) . .
C5 C6 C7 C2 -0.8(11) . .
C3 C2 C7 C6 0.6(10) . .
P2 C2 C7 C6 -174.9(5) . .
N2 P2 C8 C13 -147.0(5) . .
C1 P2 C8 C13 -21.5(6) . .
C2 P2 C8 C13 90.3(6) . .
N2 P2 C8 C9 38.0(6) . .
C1 P2 C8 C9 163.5(5) . .
C2 P2 C8 C9 -84.6(5) . .
C13 C8 C9 C10 1.1(10) . .
P2 C8 C9 C10 176.2(5) . .
C8 C9 C10 C11 -0.3(10) . .
C9 C10 C11 C12 0.4(12) . .
C10 C11 C12 C13 -1.3(12) . .
C9 C8 C13 C12 -2.0(10) . .
P2 C8 C13 C12 -177.1(6) . .
C11 C12 C13 C8 2.1(12) . .
P2 N2 C14 C15 98.4(7) . .
Cs1 N2 C14 C15 -83.2(5) . .
P2 N2 C14 C19 -91.9(7) . .
Cs1 N2 C14 C19 86.5(5) . .
P2 N2 C14 Cs1 -178.4(6) . .
N1 Cs1 C14 N2 -10.8(3) . .
C37 Cs1 C14 N2 88.3(3) 12_665 .
C36 Cs1 C14 N2 118.0(3) 12_665 .
C15 Cs1 C14 N2 -121.2(5) . .
C38 Cs1 C14 N2 89.2(3) 12_665 .
C35 Cs1 C14 N2 139.0(3) 12_665 .
C39 Cs1 C14 N2 108.4(3) 12_665 .
C40 Cs1 C14 N2 130.3(3) 12_665 .
C35 Cs1 C14 N2 4.3(3) . .
C19 Cs1 C14 N2 120.0(5) . .
N1 Cs1 C14 C15 110.3(3) . .
N2 Cs1 C14 C15 121.2(5) . .
C37 Cs1 C14 C15 -150.6(3) 12_665 .
C36 Cs1 C14 C15 -120.8(3) 12_665 .
C38 Cs1 C14 C15 -149.6(3) 12_665 .
C35 Cs1 C14 C15 -99.9(3) 12_665 .
C39 Cs1 C14 C15 -130.4(3) 12_665 .
C40 Cs1 C14 C15 -108.5(3) 12_665 .
C35 Cs1 C14 C15 125.5(3) . .
C19 Cs1 C14 C15 -118.8(5) . .
N1 Cs1 C14 C19 -130.9(3) . .
N2 Cs1 C14 C19 -120.0(5) . .
C37 Cs1 C14 C19 -31.7(4) 12_665 .
C36 Cs1 C14 C19 -2.0(5) 12_665 .
C15 Cs1 C14 C19 118.8(5) . .
C38 Cs1 C14 C19 -30.8(4) 12_665 .
C35 Cs1 C14 C19 19.0(4) 12_665 .
C39 Cs1 C14 C19 -11.6(4) 12_665 .
C40 Cs1 C14 C19 10.3(4) 12_665 .
C35 Cs1 C14 C19 -115.7(3) . .
N2 C14 C15 C16 168.6(5) . .
C19 C14 C15 C16 -1.3(8) . .
Cs1 C14 C15 C16 96.5(5) . .
N2 C14 C15 C22 -6.2(9) . .
C19 C14 C15 C22 -176.1(6) . .
Cs1 C14 C15 C22 -78.3(6) . .
N2 C14 C15 Cs1 72.1(5) . .
C19 C14 C15 Cs1 -97.8(5) . .
N1 Cs1 C15 C16 171.1(4) . .
N2 Cs1 C15 C16 -147.8(5) . .
C14 Cs1 C15 C16 -114.6(6) . .
C37 Cs1 C15 C16 -67.5(5) 12_665 .
C36 Cs1 C15 C16 -22.9(6) 12_665 .
C38 Cs1 C15 C16 -77.3(5) 12_665 .
C35 Cs1 C15 C16 -18.2(5) 12_665 .
C39 Cs1 C15 C16 -60.7(5) 12_665 .
C40 Cs1 C15 C16 -36.7(5) 12_665 .
C35 Cs1 C15 C16 178.3(4) . .
C19 Cs1 C15 C16 -82.0(5) . .
N1 Cs1 C15 C14 -74.4(3) . .
N2 Cs1 C15 C14 -33.2(3) . .
C37 Cs1 C15 C14 47.0(4) 12_665 .
C36 Cs1 C15 C14 91.7(4) 12_665 .
C38 Cs1 C15 C14 37.3(4) 12_665 .
C35 Cs1 C15 C14 96.3(3) 12_665 .
C39 Cs1 C15 C14 53.9(3) 12_665 .
C40 Cs1 C15 C14 77.8(3) 12_665 .
C35 Cs1 C15 C14 -67.2(4) . .
C19 Cs1 C15 C14 32.5(3) . .
N1 Cs1 C15 C22 47.8(4) . .
N2 Cs1 C15 C22 88.9(4) . .
C14 Cs1 C15 C22 122.1(5) . .
C37 Cs1 C15 C22 169.2(3) 12_665 .
C36 Cs1 C15 C22 -146.2(3) 12_665 .
C38 Cs1 C15 C22 159.5(3) 12_665 .
C35 Cs1 C15 C22 -141.5(3) 12_665 .
C39 Cs1 C15 C22 176.0(3) 12_665 .
C40 Cs1 C15 C22 -160.0(3) 12_665 .
C35 Cs1 C15 C22 55.0(4) . .
C19 Cs1 C15 C22 154.7(4) . .
C14 C15 C16 C17 -1.1(9) . .
C22 C15 C16 C17 173.8(6) . .
Cs1 C15 C16 C17 68.2(7) . .
C15 C16 C17 C18 1.5(9) . .
C15 C16 C17 C21 -175.2(6) . .
C16 C17 C18 C19 0.6(9) . .
C21 C17 C18 C19 177.1(6) . .
C17 C18 C19 C14 -2.9(9) . .
C17 C18 C19 C20 -178.4(6) . .
C17 C18 C19 Cs1 -68.6(6) . .
N2 C14 C19 C18 -166.8(5) . .
C15 C14 C19 C18 3.2(8) . .
Cs1 C14 C19 C18 -93.1(5) . .
N2 C14 C19 C20 8.8(8) . .
C15 C14 C19 C20 178.7(5) . .
Cs1 C14 C19 C20 82.5(5) . .
N2 C14 C19 Cs1 -73.7(5) . .
C15 C14 C19 Cs1 96.2(5) . .
N1 Cs1 C19 C18 169.4(4) . .
N2 Cs1 C19 C18 149.2(5) . .
C14 Cs1 C19 C18 115.2(6) . .
C37 Cs1 C19 C18 -90.0(4) 12_665 .
C36 Cs1 C19 C18 -66.3(4) 12_665 .
C15 Cs1 C19 C18 82.2(4) . .
C38 Cs1 C19 C18 -94.1(4) 12_665 .
C35 Cs1 C19 C18 -48.8(4) 12_665 .
C39 Cs1 C19 C18 -76.9(4) 12_665 .
C40 Cs1 C19 C18 -54.6(4) 12_665 .
C35 Cs1 C19 C18 -168.1(4) . .
N1 Cs1 C19 C14 54.2(4) . .
N2 Cs1 C19 C14 34.0(3) . .
C37 Cs1 C19 C14 154.8(3) 12_665 .
C36 Cs1 C19 C14 178.6(3) 12_665 .
C15 Cs1 C19 C14 -33.0(3) . .
C38 Cs1 C19 C14 150.8(3) 12_665 .
C35 Cs1 C19 C14 -164.0(3) 12_665 .
C39 Cs1 C19 C14 167.9(4) 12_665 .
C40 Cs1 C19 C14 -169.8(4) 12_665 .
C35 Cs1 C19 C14 76.8(4) . .
N1 Cs1 C19 C20 -65.8(3) . .
N2 Cs1 C19 C20 -86.0(4) . .
C14 Cs1 C19 C20 -120.0(5) . .
C37 Cs1 C19 C20 34.8(4) 12_665 .
C36 Cs1 C19 C20 58.5(4) 12_665 .
C15 Cs1 C19 C20 -153.0(4) . .
C38 Cs1 C19 C20 30.8(3) 12_665 .
C35 Cs1 C19 C20 76.0(3) 12_665 .
C39 Cs1 C19 C20 47.9(3) 12_665 .
C40 Cs1 C19 C20 70.2(3) 12_665 .
C35 Cs1 C19 C20 -43.2(4) . .
N1 P1 C23 C28 71.9(5) . .
C1 P1 C23 C28 -150.8(5) . .
C29 P1 C23 C28 -36.3(5) . .
N1 P1 C23 C24 -105.2(5) . .
C1 P1 C23 C24 32.2(5) . .
C29 P1 C23 C24 146.7(5) . .
N1 P1 C23 Cs1 -17.9(3) . 11_455
C1 P1 C23 Cs1 119.5(3) . 11_455
C29 P1 C23 Cs1 -126.0(3) . 11_455
C28 C23 C24 C25 0.8(8) . .
P1 C23 C24 C25 177.9(4) . .
Cs1 C23 C24 C25 68.8(5) 11_455 .
C28 C23 C24 Cs1 -68.0(5) . 11_455
P1 C23 C24 Cs1 109.1(4) . 11_455
C23 C24 C25 C26 0.3(8) . .
Cs1 C24 C25 C26 73.2(5) 11_455 .
C23 C24 C25 Cs1 -72.9(5) . 11_455
C24 C25 C26 C27 -0.8(9) . .
Cs1 C25 C26 C27 74.3(5) 11_455 .
C24 C25 C26 Cs1 -75.1(5) . 11_455
C25 C26 C27 C28 0.1(9) . .
Cs1 C26 C27 C28 72.4(5) 11_455 .
C25 C26 C27 Cs1 -72.3(5) . 11_455
C24 C23 C28 C27 -1.5(8) . .
P1 C23 C28 C27 -178.7(4) . .
Cs1 C23 C28 C27 -68.0(5) 11_455 .
C24 C23 C28 Cs1 66.5(5) . 11_455
P1 C23 C28 Cs1 -110.7(3) . 11_455
C26 C27 C28 C23 1.1(9) . .
Cs1 C27 C28 C23 70.2(5) 11_455 .
C26 C27 C28 Cs1 -69.1(5) . 11_455
N1 P1 C29 C34 -7.3(6) . .
C1 P1 C29 C34 -142.9(5) . .
C23 P1 C29 C34 105.9(5) . .
N1 P1 C29 C30 174.8(5) . .
C1 P1 C29 C30 39.2(6) . .
C23 P1 C29 C30 -72.0(5) . .
C34 C29 C30 C31 -0.8(10) . .
P1 C29 C30 C31 177.2(5) . .
C29 C30 C31 C32 0.5(11) . .
C30 C31 C32 C33 -0.4(13) . .
C31 C32 C33 C34 0.6(13) . .
C32 C33 C34 C29 -0.9(12) . .
C30 C29 C34 C33 1.0(10) . .
P1 C29 C34 C33 -177.0(5) . .
P1 N1 C35 C40 -128.3(5) . .
Cs1 N1 C35 C40 83.8(5) . .
P1 N1 C35 C36 55.9(8) . .
Cs1 N1 C35 C36 -91.9(5) . .
P1 N1 C35 Cs1 -35.7(7) . 11_455
Cs1 N1 C35 Cs1 176.5(2) . 11_455
P1 N1 C35 Cs1 147.9(6) . .
N2 Cs1 C35 N1 -40.5(3) . .
C14 Cs1 C35 N1 -42.4(4) . .
C37 Cs1 C35 N1 -168.5(4) 12_665 .
C36 Cs1 C35 N1 172.9(3) 12_665 .
C15 Cs1 C35 N1 -18.4(4) . .
C38 Cs1 C35 N1 -146.5(3) 12_665 .
C35 Cs1 C35 N1 175.8(3) 12_665 .
C39 Cs1 C35 N1 -143.6(3) 12_665 .
C40 Cs1 C35 N1 -161.4(3) 12_665 .
C19 Cs1 C35 N1 -67.5(3) . .
N1 Cs1 C35 C40 -116.1(5) . .
N2 Cs1 C35 C40 -156.6(3) . .
C14 Cs1 C35 C40 -158.5(3) . .
C37 Cs1 C35 C40 75.4(3) 12_665 .
C36 Cs1 C35 C40 56.8(3) 12_665 .
C15 Cs1 C35 C40 -134.5(3) . .
C38 Cs1 C35 C40 97.4(3) 12_665 .
C35 Cs1 C35 C40 59.7(4) 12_665 .
C39 Cs1 C35 C40 100.4(3) 12_665 .
C40 Cs1 C35 C40 82.5(3) 12_665 .
C19 Cs1 C35 C40 176.4(3) . .
N1 Cs1 C35 C36 120.3(5) . .
N2 Cs1 C35 C36 79.7(4) . .
C14 Cs1 C35 C36 77.9(4) . .
C37 Cs1 C35 C36 -48.3(4) 12_665 .
C36 Cs1 C35 C36 -66.8(4) 12_665 .
C15 Cs1 C35 C36 101.9(4) . .
C38 Cs1 C35 C36 -26.2(4) 12_665 .
C35 Cs1 C35 C36 -63.9(3) 12_665 .
C39 Cs1 C35 C36 -23.3(4) 12_665 .
C40 Cs1 C35 C36 -41.2(4) 12_665 .
C19 Cs1 C35 C36 52.7(4) . .
N1 Cs1 C35 Cs1 -51(3) . 11_455
N2 Cs1 C35 Cs1 -91(3) . 11_455
C14 Cs1 C35 Cs1 -93(3) . 11_455
C37 Cs1 C35 Cs1 141(3) 12_665 11_455
C36 Cs1 C35 Cs1 122(3) 12_665 11_455
C15 Cs1 C35 Cs1 -69(3) . 11_455
C38 Cs1 C35 Cs1 163(3) 12_665 11_455
C35 Cs1 C35 Cs1 125(3) 12_665 11_455
C39 Cs1 C35 Cs1 166(3) 12_665 11_455
C40 Cs1 C35 Cs1 148(3) 12_665 11_455
C19 Cs1 C35 Cs1 -118(3) . 11_455
N1 C35 C36 C37 172.5(5) . .
C40 C35 C36 C37 -3.2(7) . .
Cs1 C35 C36 C37 -71.5(4) 11_455 .
Cs1 C35 C36 C37 109.1(5) . .
N1 C35 C36 C43 -5.5(8) . .
C40 C35 C36 C43 178.8(5) . .
Cs1 C35 C36 C43 110.5(5) 11_455 .
Cs1 C35 C36 C43 -68.9(5) . .
N1 C35 C36 Cs1 -116.0(5) . 11_455
C40 C35 C36 Cs1 68.3(4) . 11_455
Cs1 C35 C36 Cs1 -179.4(2) . 11_455
C35 C36 C37 C38 0.2(8) . .
C43 C36 C37 C38 178.2(5) . .
Cs1 C36 C37 C38 -73.7(5) 11_455 .
C35 C36 C37 Cs1 73.9(4) . 11_455
C43 C36 C37 Cs1 -108.1(4) . 11_455
C36 C37 C38 C39 2.6(8) . .
Cs1 C37 C38 C39 -69.1(4) 11_455 .
C36 C37 C38 C42 -174.3(5) . .
Cs1 C37 C38 C42 114.0(5) 11_455 .
C36 C37 C38 Cs1 71.7(5) . 11_455
C37 C38 C39 C40 -2.3(8) . .
C42 C38 C39 C40 174.7(5) . .
Cs1 C38 C39 C40 -68.6(5) 11_455 .
C37 C38 C39 Cs1 66.3(4) . 11_455
C42 C38 C39 Cs1 -116.7(5) . 11_455
C38 C39 C40 C35 -0.7(8) . .
Cs1 C39 C40 C35 -69.0(5) 11_455 .
C38 C39 C40 C41 178.0(5) . .
Cs1 C39 C40 C41 109.7(5) 11_455 .
C38 C39 C40 Cs1 68.3(5) . 11_455
N1 C35 C40 C39 -172.7(5) . .
C36 C35 C40 C39 3.4(8) . .
Cs1 C35 C40 C39 69.1(5) 11_455 .
Cs1 C35 C40 C39 -114.5(5) . .
N1 C35 C40 C41 8.6(8) . .
C36 C35 C40 C41 -175.3(5) . .
Cs1 C35 C40 C41 -109.6(5) 11_455 .
Cs1 C35 C40 C41 66.8(5) . .
N1 C35 C40 Cs1 118.2(4) . 11_455
C36 C35 C40 Cs1 -65.7(4) . 11_455
Cs1 C35 C40 Cs1 176.37(16) . 11_455
